data_1008569
loop_
_publ_author_name
'Triantafillidis, G'
'Pontonnier, L'
'Fruchart, D'
'Wolfers, P'
'Soubeyroux, J L'

_publ_section_title
;
Effect of hydrogen absorption on the structural properties of the
hyperstoichiometric alloys Zr(Mn~0.72~Fe~0.28~)~2+x~
;
_journal_coden_ASTM JCOMAH
_journal_name_full 'Journal of the Less-Common Metals'
_journal_page_first 183
_journal_page_last 190
_journal_volume 172
_journal_year 1991
_chemical_formula_structural '(Zr0.749 Mn0.251) (Mn1.487 Fe0.512) H4.072'
_chemical_formula_sum 'Fe0.512 H4.072 Mn1.738 Zr0.749'
_chemical_name_systematic
;
Zirconium manganese iron hydride (0.7/1.7/0.5/4.1)
;
_space_group_IT_number 194
_symmetry_cell_setting hexagonal
_symmetry_Int_Tables_number 194
_symmetry_space_group_name_Hall '-P 6c 2c'
_symmetry_space_group_name_H-M 'P 63/m m c'
_cell_angle_alpha 90
_cell_angle_beta 90
_cell_angle_gamma 120
_cell_formula_units_Z 4
_cell_length_a 5.336(5)
_cell_length_b 5.336(5)
_cell_length_c 8.697(5)
_cell_volume 214.5
_refine_ls_R_factor_all 0.037
_cod_original_formula_sum 'H4.072 Fe.512 Mn1.738 Zr.749'
_cod_database_code 1008569

loop_
_symmetry_equiv_pos_as_xyz
x,y,z
-y,x-y,z
y-x,-x,z
-y,-x,z
y-x,y,z
x,x-y,z
-x,-y,-z
y,y-x,-z
x-y,x,-z
y,x,-z
x-y,-y,-z
-x,y-x,-z
-x,-y,1/2+z
y,y-x,1/2+z
x-y,x,1/2+z
y,x,1/2+z
x-y,-y,1/2+z
-x,y-x,1/2+z
x,y,1/2-z
-y,x-y,1/2-z
y-x,-x,1/2-z
-y,-x,1/2-z
y-x,y,1/2-z
x,x-y,1/2-z

loop_
_atom_site_label
_atom_site_type_symbol
_atom_site_symmetry_multiplicity
_atom_site_Wyckoff_symbol
_atom_site_fract_x
_atom_site_fract_y
_atom_site_fract_z
_atom_site_occupancy
_atom_site_attached_hydrogens
_atom_site_calc_flag
Zr1 Zr0 4 f 0.3333 0.6667 0.100(9) 0.749 0 d
Mn1 Mn0 4 f 0.3333 0.6667 0.100(9) 0.251 0 d
Mn2 Mn0 2 a 0. 0. 0. 0.935 0 d
Fe1 Fe0 2 a 0. 0. 0. 0.065 0 d
Mn3 Mn0 6 h 0.8188(4) 0.6376(8) 0.25 0.68 0 d
Fe2 Fe0 6 h 0.8188(4) 0.6376(8) 0.25 0.32 0 d
H1 H0 24 l 0.02367 0.3377 0.57127 0.236(13) 0 d
H2 H0 12 k 0.4549 0.9098 0.5992 0.388(2) 0 d
H3 H0 6 h 0.5286 0.0572 0.25 0.527(34) 0 d
H4 H0 6 h 0.2224 0.4448 0.25 0.468(31) 0 d

loop_
_atom_type_symbol
_atom_type_oxidation_number
Zr0 0.000
Mn0 0.000
Fe0 0.000
H0 0.000
